data_7103343
loop_
_publ_author_name
'Freys, Jonathan C'
'Bernardinelli, G\'erald'
'Wenger, Oliver S'

_publ_section_title
;
 Proton-coupled electron transfer from a luminescent excited state.
;
_journal_issue 36
_journal_name_full 'Chemical communications (Cambridge, England)'
_journal_page_first 4267
_journal_page_last 4269
_journal_paper_doi 10.1039/b806175k
_journal_year 2008
_chemical_formula_moiety 'C30 H26 Ir N6, C7 H3 N2 O6, C4 H10 O'
_chemical_formula_sum 'C41 H39 Ir N8 O7'
_chemical_formula_weight 948.1
_space_group_IT_number 2
_symmetry_cell_setting triclinic
_symmetry_space_group_name_Hall '-P 1'
_symmetry_space_group_name_H-M 'P -1'
_cell_angle_alpha 74.619(8)
_cell_angle_beta 79.968(8)
_cell_angle_gamma 82.562(8)
_cell_formula_units_Z 2
_cell_length_a 8.4670(5)
_cell_length_b 15.5019(12)
_cell_length_c 16.0030(11)
_cell_measurement_reflns_used 8000
_cell_measurement_temperature 150
_cell_measurement_theta_max 27.5
_cell_measurement_theta_min 4.1
_cell_volume 1986.6(3)
_computing_cell_refinement 'CELL (Stoe & Cie, 1999)'
_computing_data_collection 'EXPOSE (Stoe & Cie, 1999)'
_computing_data_reduction 'XRED (Stoe & Cie, 1999)'
_computing_molecular_graphics xtal_gx3
_computing_publication_material xtal_CIFIO
_computing_structure_refinement xtal_CRYLSQ
_computing_structure_solution SIR97
_diffrn_detector_area_resol_mean 6
_diffrn_measured_fraction_theta_full 1.0
_diffrn_measured_fraction_theta_max 1.0
_diffrn_measurement_device_type 'Stoe Ipds'
_diffrn_measurement_method \f
_diffrn_radiation_type MoK\a
_diffrn_radiation_wavelength .71073
_diffrn_reflns_av_R_equivalents .03
_diffrn_reflns_limit_h_max 10
_diffrn_reflns_limit_h_min -10
_diffrn_reflns_limit_k_max 20
_diffrn_reflns_limit_k_min -20
_diffrn_reflns_limit_l_max 21
_diffrn_reflns_limit_l_min -21
_diffrn_reflns_number 25884
_diffrn_reflns_theta_full 27.5
_diffrn_reflns_theta_max 27.5
_diffrn_standards_decay_% 0
_exptl_absorpt_coefficient_mu 3.42
_exptl_absorpt_correction_T_max .7727
_exptl_absorpt_correction_T_min .5668
_exptl_absorpt_correction_type numerical
_exptl_absorpt_process_details 'XRED; Stoe & Cie, 1999'
_exptl_crystal_colour yellow
_exptl_crystal_density_diffrn 1.585
_exptl_crystal_density_meas ?
_exptl_crystal_description prism
_exptl_crystal_F_000 948
_exptl_crystal_size_max .26
_exptl_crystal_size_mid .108
_exptl_crystal_size_min .092
_refine_diff_density_max .767
_refine_diff_density_min -1.015
_refine_ls_abs_structure_details none
_refine_ls_extinction_method none
_refine_ls_goodness_of_fit_ref 1.19(1)
_refine_ls_hydrogen_treatment noref
_refine_ls_number_parameters 514
_refine_ls_number_reflns 7367
_refine_ls_R_factor_gt .024
_refine_ls_shift/su_max .0025
_refine_ls_structure_factor_coef F
_refine_ls_weighting_details \w=1/[\s^2^(Fo)+0.0001(Fo^2^)]
_refine_ls_weighting_scheme calc
_refine_ls_wR_factor_ref .025
_reflns_number_gt 7311
_reflns_number_total 8873
_reflns_threshold_expression 'refl observed if Fo > 3.99 \s(Fo)'
_cod_data_source_file b806175k.txt
_cod_data_source_block FROJ
_cod_depositor_comments
;
The following automatic conversions were performed:

'_exptl_crystal_density_meas' value 'not_measured' was changed to '?'
- the value is perceived as not measured.

Automatic conversion script
Id: cif_fix_values 3008 2015-01-20 13:52:24Z robertas 
;
_cod_database_code 7103343

loop_
_symmetry_equiv_pos_as_xyz
+x,+y,+z
-x,-y,-z

loop_
_atom_site_label
_atom_site_fract_x
_atom_site_fract_y
_atom_site_fract_z
_atom_site_U_iso_or_equiv
_atom_site_occupancy
_atom_site_adp_type
Ir .249579(17) .875072(9) .264818(8) .01821(8) 1.00000 Uani
N1a .4189(4) .81629(17) .34395(17) .025(2) 1.00000 Uani
C1a .5695(5) .7883(3) .3154(3) .036(3) 1.00000 Uani
C2a .6787(6) .7457(4) .3715(3) .050(4) 1.00000 Uani
C3a .6276(7) .7304(4) .4607(3) .059(5) 1.00000 Uani
C4a .4735(6) .7581(3) .4917(3) .045(4) 1.00000 Uani
C5a .3666(5) .8033(3) .4326(3) .032(3) 1.00000 Uani
C6a .2006(5) .8383(3) .45471(19) .030(3) 1.00000 Uani
C7a .1231(6) .8359(3) .5403(3) .042(4) 1.00000 Uani
C8a -.0355(6) .8712(3) .5546(3) .044(4) 1.00000 Uani
C9a -.1211(5) .9097(3) .4846(3) .035(3) 1.00000 Uani
C10a -.0411(5) .9126(3) .3993(3) .030(3) 1.00000 Uani
C11a .1178(5) .8790(2) .38194(19) .023(3) 1.00000 Uani
C12a -.2926(6) .9484(3) .5004(3) .050(4) 1.00000 Uani
N1b .0741(4) .94316(17) .19242(17) .023(2) 1.00000 Uani
C1b -.0314(5) .9025(3) .1641(3) .034(3) 1.00000 Uani
C2b -.1425(6) .9512(3) .1116(4) .050(4) 1.00000 Uani
C3b -.1470(6) 1.0443(3) .0877(4) .056(4) 1.00000 Uani
C4b -.0406(5) 1.0861(3) .1173(3) .041(3) 1.00000 Uani
C5b .0718(5) 1.0341(3) .1694(2) .027(3) 1.00000 Uani
C6b .1978(5) 1.0685(2) .20090(19) .025(3) 1.00000 Uani
C7b .2172(5) 1.1606(3) .1842(3) .032(3) 1.00000 Uani
C8b .3475(6) 1.1875(3) .2099(3) .036(3) 1.00000 Uani
C9b .4595(5) 1.1237(3) .2518(3) .035(3) 1.00000 Uani
C10b .4377(5) 1.0321(3) .2696(3) .030(3) 1.00000 Uani
C11b .3046(5) 1.0017(2) .24605(19) .023(3) 1.00000 Uani
C12b .6036(6) 1.1537(3) .2771(3) .054(4) 1.00000 Uani
N1c .1944(4) .74219(17) .26513(16) .0219(19) 1.00000 Uani
N2c .2010(4) .63770(17) .19240(17) .028(2) 1.00000 Uani
N3c .4292(4) .77137(17) .04429(16) .0245(19) 1.00000 Uani
N4c .3839(4) .85156(16) .14392(15) .0198(18) 1.00000 Uani
C1c .1026(5) .6755(3) .31668(19) .026(3) 1.00000 Uani
C2c .1049(5) .6109(3) .2720(3) .029(3) 1.00000 Uani
C3c .2524(5) .71687(19) .19146(19) .023(3) 1.00000 Uani
C4c .3542(4) .77677(19) .12550(18) .022(3) 1.00000 Uani
C5c .5100(5) .8479(3) .00995(19) .027(3) 1.00000 Uani
C6c .4810(4) .8967(2) .07174(19) .024(3) 1.00000 Uani
O1d .2488(5) .55610(19) .06419(17) .052(3) 1.00000 Uani
O2d .4060(5) .64891(19) -.03930(18) .052(3) 1.00000 Uani
O3d .5676(6) .5870(3) -.3268(3) .080(4) 1.00000 Uani
O4d .5295(5) .4581(3) -.3453(3) .073(4) 1.00000 Uani
O5d .1685(5) .2681(2) -.1324(3) .065(3) 1.00000 Uani
O6d .0799(6) .2978(3) -.0067(3) .071(4) 1.00000 Uani
N1d .5123(5) .5139(3) -.3019(3) .053(4) 1.00000 Uani
N2d .1592(5) .3143(2) -.0798(3) .048(3) 1.00000 Uani
C1d .3288(5) .5233(3) -.0738(3) .034(3) 1.00000 Uani
C2d .4161(6) .5453(3) -.1570(3) .039(3) 1.00000 Uani
C3d .4180(5) .4907(3) -.2134(3) .037(3) 1.00000 Uani
C4d .3359(5) .4149(3) -.1904(3) .037(3) 1.00000 Uani
C5d .2485(5) .3949(3) -.1069(3) .035(3) 1.00000 Uani
C6d .2437(6) .4472(3) -.0475(3) .037(3) 1.00000 Uani
C7d .3272(6) .5818(3) -.0109(3) .041(4) 1.00000 Uani
O1e -.0919(4) .42597(19) .33299(17) .049(3) 1.00000 Uani
C1e .0221(8) .3885(4) .1994(4) .066(5) 1.00000 Uani
C2e .0198(11) .3716(4) .2894(4) .105(7) 1.00000 Uani
C3e -.0982(12) .4115(4) .4236(4) .101(7) 1.00000 Uani
C4e -.2062(8) .4721(5) .4609(3) .073(5) 1.00000 Uani
H1a .60463 .79868 .25206 .04000 1.00000 Uiso
H2a .78940 .72718 .34866 .04000 1.00000 Uiso
H3a .70114 .69883 .50251 .04000 1.00000 Uiso
H4a .43721 .74709 .55481 .04000 1.00000 Uiso
H7a .18098 .80906 .59034 .04000 1.00000 Uiso
H8a -.08783 .86938 .61463 .04000 1.00000 Uiso
H10a -.09976 .94004 .34959 .04000 1.00000 Uiso
H121a -.35006 .90890 .55130 .04000 1.00000 Uiso
H122a -.29493 1.00583 .51098 .04000 1.00000 Uiso
H123a -.34364 .95330 .45043 .04000 1.00000 Uiso
H1b -.02855 .83681 .18124 .04000 1.00000 Uiso
H2b -.21799 .92009 .09234 .04000 1.00000 Uiso
H3b -.22509 1.07967 .05092 .04000 1.00000 Uiso
H4b -.04344 1.15182 .10168 .04000 1.00000 Uiso
H7b .13942 1.20558 .15463 .04000 1.00000 Uiso
H8b .36155 1.25161 .19857 .04000 1.00000 Uiso
H10b .51605 .98767 .29947 .04000 1.00000 Uiso
H121b .64162 1.20579 .23222 .04000 1.00000 Uiso
H122b .57270 1.16958 .33295 .04000 1.00000 Uiso
H123b .69007 1.10482 .28249 .04000 1.00000 Uiso
H1c .04472 .67394 .37579 .04000 1.00000 Uiso
H2c .04872 .55607 .29284 .04000 1.00000 Uiso
H5c .57603 .86390 -.04764 .04000 1.00000 Uiso
H6c .52277 .95442 .06548 .04000 1.00000 Uiso
H2d .47666 .59862 -.17576 .04000 1.00000 Uiso
H4d .33903 .37668 -.23082 .04000 1.00000 Uiso
H6d .18170 .43051 .01120 .04000 1.00000 Uiso
H11e -.08538 .38220 .18853 .04000 1.00000 Uiso
H12e .04852 .45087 .17391 .04000 1.00000 Uiso
H13e .09959 .35013 .16928 .04000 1.00000 Uiso
H21e .12607 .37748 .30081 .04000 1.00000 Uiso
H22e -.00783 .30881 .31543 .04000 1.00000 Uiso
H31e -.13039 .35077 .45193 .04000 1.00000 Uiso
H32e .01016 .41571 .43571 .04000 1.00000 Uiso
H41e -.17351 .53352 .43252 .04000 1.00000 Uiso
H42e -.31406 .46858 .44874 .04000 1.00000 Uiso
H43e -.21033 .46276 .52409 .04000 1.00000 Uiso

loop_
_atom_site_aniso_label
_atom_site_aniso_U_11
_atom_site_aniso_U_22
_atom_site_aniso_U_33
_atom_site_aniso_U_12
_atom_site_aniso_U_13
_atom_site_aniso_U_23
Ir .01942(7) .01785(6) .01904(6) -.00310(4) -.00295(4) -.00667(4)
N1a .0257(18) .0234(13) .0278(13) -.0039(11) -.0072(12) -.0068(11)
C1a .030(3) .041(2) .0383(18) -.0004(16) -.0097(16) -.0089(16)
C2a .029(3) .061(3) .060(3) .0077(19) -.015(2) -.013(3)
C3a .060(4) .066(3) .055(3) .000(3) -.037(3) -.005(3)
C4a .048(4) .053(3) .0335(18) -.004(2) -.0194(18) -.0050(17)
C5a .044(3) .0302(17) .0267(15) -.0101(16) -.0140(15) -.0040(13)
C6a .039(3) .0320(17) .0219(15) -.0122(15) -.0023(14) -.0091(13)
C7a .059(4) .046(3) .0252(16) -.021(2) -.0050(17) -.0112(15)
C8a .058(4) .046(3) .0317(18) -.022(2) .0149(18) -.0213(17)
C9a .038(3) .0305(18) .0391(19) -.0114(16) .0114(16) -.0179(15)
C10a .033(3) .0250(16) .0332(17) -.0052(14) .0022(15) -.0121(14)
C11a .029(3) .0189(15) .0252(14) -.0096(13) -.0007(13) -.0095(12)
C12a .048(4) .045(3) .054(3) -.0089(19) .022(2) -.0227(19)
N1b .0193(17) .0236(13) .0280(13) -.0035(11) -.0032(11) -.0073(11)
C1b .030(3) .0282(17) .0452(19) -.0062(14) -.0135(16) -.0068(15)
C2b .037(3) .043(3) .077(3) -.0080(18) -.034(3) -.006(2)
C3b .044(4) .043(3) .080(4) -.0018(19) -.036(3) .003(3)
C4b .036(3) .0269(18) .056(3) .0005(15) -.0163(19) .0003(16)
C5b .026(3) .0235(16) .0310(16) -.0022(13) -.0019(14) -.0070(13)
C6b .029(3) .0202(15) .0263(15) -.0042(13) .0017(13) -.0106(12)
C7b .043(3) .0202(15) .0293(16) -.0040(14) .0006(15) -.0064(13)
C8b .051(3) .0239(17) .0360(18) -.0124(16) .0022(17) -.0128(14)
C9b .041(3) .0369(19) .0340(17) -.0162(17) -.0026(16) -.0178(15)
C10b .033(3) .0325(18) .0282(16) -.0085(15) -.0064(14) -.0111(13)
C11b .027(2) .0218(15) .0203(13) -.0033(13) .0000(12) -.0094(11)
C12b .060(4) .048(3) .065(3) -.028(3) -.014(3) -.023(3)
N1c .0225(17) .0212(13) .0221(12) -.0004(11) -.0019(11) -.0072(10)
N2c .0339(19) .0216(13) .0276(13) -.0080(12) -.0005(12) -.0068(11)
N3c .0260(18) .0259(13) .0220(12) -.0043(11) -.0001(11) -.0080(10)
N4c .0189(16) .0199(12) .0216(12) -.0037(10) -.0037(10) -.0055(10)
C1c .024(3) .0257(16) .0247(15) -.0036(13) -.0011(13) -.0024(12)
C2c .034(3) .0220(16) .0303(16) -.0089(14) -.0008(14) -.0047(13)
C3c .026(2) .0191(14) .0250(14) -.0027(12) -.0047(13) -.0072(12)
C4c .024(2) .0200(14) .0219(14) -.0031(12) -.0023(12) -.0065(11)
C5c .028(3) .0298(17) .0204(14) -.0081(14) .0005(13) -.0039(12)
C6c .025(2) .0236(15) .0215(14) -.0065(13) -.0047(13) -.0019(12)
O1d .081(3) .0435(16) .0407(15) -.0171(15) -.0007(15) -.0253(13)
O2d .077(3) .0428(16) .0484(16) -.0225(16) .0000(15) -.0281(13)
O3d .094(4) .099(3) .0453(18) -.039(3) .0085(18) -.0122(19)
O4d .063(3) .116(4) .0514(18) .003(3) .0009(16) -.053(2)
O5d .097(3) .0389(16) .077(3) -.0123(16) -.037(2) -.0286(15)
O6d .109(4) .0449(18) .063(3) -.037(2) -.015(2) -.0027(16)
N1d .043(3) .082(3) .0366(17) -.002(2) -.0064(16) -.0205(19)
N2d .075(3) .0235(15) .052(2) -.0066(16) -.0305(19) -.0051(14)
C1d .047(3) .0267(17) .0340(17) -.0018(15) -.0127(16) -.0128(14)
C2d .046(3) .037(2) .0375(18) -.0039(17) -.0124(17) -.0128(15)
C3d .040(3) .042(3) .0314(17) .0051(17) -.0116(16) -.0153(15)
C4d .048(3) .0338(19) .0380(18) .0088(16) -.0209(17) -.0189(15)
C5d .050(3) .0214(16) .0399(18) .0008(15) -.0225(17) -.0085(14)
C6d .052(3) .0279(18) .0332(17) -.0026(16) -.0143(17) -.0088(14)
C7d .057(3) .038(2) .0347(18) -.0060(18) -.0077(18) -.0198(16)
O1e .062(3) .0464(16) .0389(14) -.0149(15) -.0075(14) -.0074(12)
C1e .083(5) .054(3) .054(3) .018(3) -.007(3) -.014(3)
C2e .205(9) .034(3) .057(3) .026(4) -.005(4) -.003(3)
C3e .207(9) .047(3) .040(3) -.005(4) -.008(4) -.005(3)
C4e .079(5) .097(5) .041(3) -.003(4) -.007(3) -.014(3)

loop_
_atom_type_symbol
_atom_type_scat_source
_atom_type_scat_dispersion_real
_atom_type_scat_dispersion_imag
C Int._Tables_Vol_IV_Tables_2.2B_and_2.3.1 .002 .002
H Int._Tables_Vol_IV_Tables_2.2B_and_2.3.1 0 0
N Int._Tables_Vol_IV_Tables_2.2B_and_2.3.1 .004 .003
O Int._Tables_Vol_IV_Tables_2.2B_and_2.3.1 .008 .006
Ir Int._Tables_Vol_IV_Tables_2.2B_and_2.3.1 -2.066 7.99

loop_
_geom_angle_atom_site_label_1
_geom_angle_atom_site_label_2
_geom_angle_atom_site_label_3
_geom_angle_site_symmetry_1
_geom_angle_site_symmetry_2
_geom_angle_site_symmetry_3
_geom_angle
N1a Ir C11a . . . 80.92(12)
N1a Ir N1b . . . 174.44(12)
N1a Ir C11b . . . 96.05(13)
N1a Ir N1c . . . 88.82(11)
N1a Ir N4c . . . 97.51(11)
C11a Ir N1b . . . 95.09(12)
C11a Ir C11b . . . 90.88(13)
C11a Ir N1c . . . 96.25(11)
C11a Ir N4c . . . 172.04(11)
N1b Ir C11b . . . 80.07(13)
N1b Ir N1c . . . 95.49(11)
N1b Ir N4c . . . 86.97(10)
C11b Ir N1c . . . 171.93(11)
C11b Ir N4c . . . 97.05(11)
N1c Ir N4c . . . 75.88(10)
Ir N1a C1a . . . 124.6(3)
Ir N1a C5a . . . 115.3(3)
C1a N1a C5a . . . 120.1(3)
N1a C1a C2a . . . 122.7(4)
C1a C2a C3a . . . 118.2(4)
C2a C3a C4a . . . 120.3(5)
C3a C4a C5a . . . 120.0(4)
N1a C5a C4a . . . 118.8(4)
N1a C5a C6a . . . 114.5(3)
C4a C5a C6a . . . 126.8(3)
C5a C6a C7a . . . 124.7(4)
C5a C6a C11a . . . 115.2(3)
C7a C6a C11a . . . 120.1(4)
C6a C7a C8a . . . 120.4(4)
C7a C8a C9a . . . 120.9(4)
C8a C9a C10a . . . 118.1(4)
C8a C9a C12a . . . 120.7(4)
C10a C9a C12a . . . 121.2(4)
C9a C10a C11a . . . 123.0(4)
Ir C11a C6a . . . 113.9(3)
Ir C11a C10a . . . 128.4(3)
C6a C11a C10a . . . 117.6(3)
Ir N1b C1b . . . 123.9(3)
Ir N1b C5b . . . 116.3(3)
C1b N1b C5b . . . 119.8(3)
N1b C1b C2b . . . 121.8(4)
C1b C2b C3b . . . 119.1(5)
C2b C3b C4b . . . 119.2(5)
C3b C4b C5b . . . 119.8(4)
N1b C5b C4b . . . 120.2(4)
N1b C5b C6b . . . 113.8(3)
C4b C5b C6b . . . 125.9(3)
C5b C6b C7b . . . 123.1(3)
C5b C6b C11b . . . 114.9(3)
C7b C6b C11b . . . 121.9(4)
C6b C7b C8b . . . 119.6(4)
C7b C8b C9b . . . 120.4(4)
C8b C9b C10b . . . 119.6(4)
C8b C9b C12b . . . 119.9(4)
C10b C9b C12b . . . 120.5(4)
C9b C10b C11b . . . 121.8(4)
Ir C11b C6b . . . 114.8(3)
Ir C11b C10b . . . 128.6(3)
C6b C11b C10b . . . 116.5(3)
Ir N1c C1c . . . 139.0(3)
Ir N1c C3c . . . 114.63(19)
C1c N1c C3c . . . 106.1(3)
C2c N2c C3c . . . 106.3(3)
C4c N3c C5c . . . 106.3(3)
Ir N4c C4c . . . 114.58(18)
Ir N4c C6c . . . 138.5(3)
C4c N4c C6c . . . 106.3(3)
N1c C1c C2c . . . 108.7(3)
N2c C2c C1c . . . 107.2(3)
N1c C3c N2c . . . 111.8(3)
N1c C3c C4c . . . 116.8(3)
N2c C3c C4c . . . 131.4(3)
N3c C4c N4c . . . 111.3(3)
N3c C4c C3c . . . 131.3(4)
N4c C4c C3c . . . 117.4(3)
N3c C5c C6c . . . 107.1(3)
N4c C6c C5c . . . 109.0(3)
O3d N1d O4d . . . 124.6(4)
O3d N1d C3d . . . 118.1(5)
O4d N1d C3d . . . 117.3(4)
O5d N2d O6d . . . 124.2(4)
O5d N2d C5d . . . 117.7(4)
O6d N2d C5d . . . 118.1(4)
C2d C1d C6d . . . 120.0(4)
C2d C1d C7d . . . 120.0(4)
C6d C1d C7d . . . 120.1(3)
C1d C2d C3d . . . 119.4(4)
N1d C3d C2d . . . 119.2(4)
N1d C3d C4d . . . 118.0(4)
C2d C3d C4d . . . 122.8(4)
C3d C4d C5d . . . 116.6(4)
N2d C5d C4d . . . 118.2(4)
N2d C5d C6d . . . 118.9(4)
C4d C5d C6d . . . 122.9(4)
C1d C6d C5d . . . 118.4(4)
O1d C7d O2d . . . 127.6(5)
O1d C7d C1d . . . 116.1(4)
O2d C7d C1d . . . 116.3(4)
C2e O1e C3e . . . 118.3(5)
O1e C2e C1e . . . 116.4(6)
O1e C3e C4e . . . 114.5(6)

loop_
_geom_bond_atom_site_label_1
_geom_bond_atom_site_label_2
_geom_bond_site_symmetry_1
_geom_bond_site_symmetry_2
_geom_bond_distance
Ir N1a . . 2.042(3)
Ir C11a . . 2.019(3)
Ir N1b . . 2.052(3)
Ir C11b . . 2.009(4)
Ir N1c . . 2.169(3)
Ir N4c . . 2.161(3)
N1a C1a . . 1.335(5)
N1a C5a . . 1.379(4)
C1a C2a . . 1.383(6)
C2a C3a . . 1.383(7)
C3a C4a . . 1.369(7)
C4a C5a . . 1.411(6)
C5a C6a . . 1.458(6)
C6a C7a . . 1.405(5)
C6a C11a . . 1.424(5)
C7a C8a . . 1.388(7)
C8a C9a . . 1.397(6)
C9a C10a . . 1.407(5)
C9a C12a . . 1.504(6)
C10a C11a . . 1.387(5)
N1b C1b . . 1.356(6)
N1b C5b . . 1.358(4)
C1b C2b . . 1.385(6)
C2b C3b . . 1.388(6)
C3b C4b . . 1.385(8)
C4b C5b . . 1.404(6)
C5b C6b . . 1.468(6)
C6b C7b . . 1.406(5)
C6b C11b . . 1.414(5)
C7b C8b . . 1.389(7)
C8b C9b . . 1.398(6)
C9b C10b . . 1.402(6)
C9b C12b . . 1.512(8)
C10b C11b . . 1.419(6)
N1c C1c . . 1.372(4)
N1c C3c . . 1.334(4)
N2c C2c . . 1.379(4)
N2c C3c . . 1.350(5)
N3c C4c . . 1.362(4)
N3c C5c . . 1.382(5)
N4c C4c . . 1.333(5)
N4c C6c . . 1.375(4)
C1c C2c . . 1.374(6)
C3c C4c . . 1.446(4)
C5c C6c . . 1.369(5)
O1d C7d . . 1.257(5)
O2d C7d . . 1.247(6)
O3d N1d . . 1.223(7)
O4d N1d . . 1.225(7)
O5d N2d . . 1.229(6)
O6d N2d . . 1.223(5)
N1d C3d . . 1.478(5)
N2d C5d . . 1.471(6)
C1d C2d . . 1.385(5)
C1d C6d . . 1.393(6)
C1d C7d . . 1.521(6)
C2d C3d . . 1.389(6)
C3d C4d . . 1.375(6)
C4d C5d . . 1.388(5)
C5d C6d . . 1.395(6)
O1e C2e . . 1.402(8)
O1e C3e . . 1.400(6)
C1e C2e . . 1.391(8)
C3e C4e . . 1.399(9)
N2c O1d . . 2.632(5)
N3c O2d . . 2.640(5)

loop_
_geom_torsion_atom_site_label_1
_geom_torsion_atom_site_label_2
_geom_torsion_atom_site_label_3
_geom_torsion_atom_site_label_4
_geom_torsion_site_symmetry_1
_geom_torsion_site_symmetry_2
_geom_torsion_site_symmetry_3
_geom_torsion_site_symmetry_4
_geom_torsion
C5a N1a C1a C2a . . . . .2(7)
C1a N1a C5a C4a . . . . -1.7(6)
C1a N1a C5a C6a . . . . 179.0(4)
N1a C1a C2a C3a . . . . 1.2(8)
C1a C2a C3a C4a . . . . -.9(8)
C2a C3a C4a C5a . . . . -.6(8)
C3a C4a C5a N1a . . . . 1.9(7)
C3a C4a C5a C6a . . . . -178.9(5)
N1a C5a C6a C7a . . . . -177.5(4)
N1a C5a C6a C11a . . . . .9(5)
C4a C5a C6a C7a . . . . 3.3(7)
C4a C5a C6a C11a . . . . -178.3(4)
C5a C6a C7a C8a . . . . 179.8(4)
C11a C6a C7a C8a . . . . 1.4(7)
C5a C6a C11a C10a . . . . 179.4(4)
C7a C6a C11a C10a . . . . -2.1(6)
C6a C7a C8a C9a . . . . .1(7)
C7a C8a C9a C10a . . . . -1.0(7)
C7a C8a C9a C12a . . . . -179.6(5)
C8a C9a C10a C11a . . . . .2(6)
C12a C9a C10a C11a . . . . 178.9(4)
C9a C10a C11a C6a . . . . 1.3(6)
C5b N1b C1b C2b . . . . .2(5)
C1b N1b C5b C4b . . . . .8(5)
C1b N1b C5b C6b . . . . -177.1(3)
N1b C1b C2b C3b . . . . -.5(7)
C1b C2b C3b C4b . . . . -.2(7)
C2b C3b C4b C5b . . . . 1.2(7)
C3b C4b C5b N1b . . . . -1.5(6)
C3b C4b C5b C6b . . . . 176.1(4)
N1b C5b C6b C7b . . . . 179.9(3)
N1b C5b C6b C11b . . . . 2.9(4)
C4b C5b C6b C7b . . . . 2.1(6)
C4b C5b C6b C11b . . . . -174.8(4)
C5b C6b C7b C8b . . . . -174.6(3)
C11b C6b C7b C8b . . . . 2.2(5)
C5b C6b C11b C10b . . . . 173.7(3)
C7b C6b C11b C10b . . . . -3.3(5)
C6b C7b C8b C9b . . . . .3(5)
C7b C8b C9b C10b . . . . -1.5(6)
C7b C8b C9b C12b . . . . 178.2(4)
C8b C9b C10b C11b . . . . .2(5)
C12b C9b C10b C11b . . . . -179.5(4)
C9b C10b C11b C6b . . . . 2.1(5)
C3c N1c C1c C2c . . . . -.9(4)
C1c N1c C3c N2c . . . . .8(4)
C1c N1c C3c C4c . . . . 180.0(3)
C3c N2c C2c C1c . . . . -.3(4)
C2c N2c C3c N1c . . . . -.3(4)
C2c N2c C3c C4c . . . . -179.4(4)
C5c N3c C4c N4c . . . . -.3(4)
C5c N3c C4c C3c . . . . 179.7(4)
C4c N3c C5c C6c . . . . .1(4)
C6c N4c C4c N3c . . . . .4(4)
C6c N4c C4c C3c . . . . -179.6(3)
C4c N4c C6c C5c . . . . -.3(4)
N1c C1c C2c N2c . . . . .7(4)
N1c C3c C4c N3c . . . . -179.0(4)
N1c C3c C4c N4c . . . . .9(5)
N2c C3c C4c N3c . . . . -.0(6)
N2c C3c C4c N4c . . . . 179.9(4)
N3c C5c C6c N4c . . . . .1(4)
O3d N1d C3d C2d . . . . -9.8(6)
O3d N1d C3d C4d . . . . 170.5(4)
O4d N1d C3d C2d . . . . 170.1(4)
O4d N1d C3d C4d . . . . -9.6(6)
O5d N2d C5d C4d . . . . .9(6)
O5d N2d C5d C6d . . . . -178.2(4)
O6d N2d C5d C4d . . . . -178.7(4)
O6d N2d C5d C6d . . . . 2.2(6)
C6d C1d C2d C3d . . . . -.3(6)
C7d C1d C2d C3d . . . . 179.3(4)
C2d C1d C6d C5d . . . . -.3(6)
C7d C1d C6d C5d . . . . -179.8(4)
C2d C1d C7d O1d . . . . -178.2(4)
C2d C1d C7d O2d . . . . .7(6)
C6d C1d C7d O1d . . . . 1.3(6)
C6d C1d C7d O2d . . . . -179.8(4)
C1d C2d C3d N1d . . . . -179.5(4)
C1d C2d C3d C4d . . . . .2(6)
N1d C3d C4d C5d . . . . -180.0(4)
C2d C3d C4d C5d . . . . .3(6)
C3d C4d C5d N2d . . . . -179.9(4)
C3d C4d C5d C6d . . . . -.9(6)
N2d C5d C6d C1d . . . . 179.9(4)
C4d C5d C6d C1d . . . . .9(6)
C3e O1e C2e C1e . . . . -179.9(7)
C2e O1e C3e C4e . . . . 176.4(7)
